data_7054383
loop_
_publ_author_name
'Zhang, Daopeng'
'Zhuo, Shuping'
'Wang, Ping'
'Chen, Xia'
'Jiang, Jianzhuang'

_publ_section_title
;
 A new series of cyanide-bridged heterobimetallic
 FeIII--FeIII/MnIII/CuIIone-dimensional complexes: synthesis, crystal
 structures, and magnetic properties
;
_journal_issue 11
_journal_name_full 'New J. Chem.'
_journal_page_first 5470
_journal_paper_doi 10.1039/C4NJ00743C
_journal_volume 38
_journal_year 2014
_chemical_formula_sum 'C31 H38 Br2 Cl Cu Fe N10 O7'
_chemical_formula_weight 977.37
_chemical_name_systematic
; 
 ? 
;
_space_group_IT_number 2
_symmetry_cell_setting triclinic
_symmetry_space_group_name_Hall '-P 1'
_symmetry_space_group_name_H-M 'P -1'
_atom_sites_solution_hydrogens geom
_atom_sites_solution_primary direct
_atom_sites_solution_secondary difmap
_audit_creation_method SHELXL-97
_cell_angle_alpha 78.246(2)
_cell_angle_beta 71.433(2)
_cell_angle_gamma 86.186(2)
_cell_formula_units_Z 2
_cell_length_a 10.8178(14)
_cell_length_b 13.1598(17)
_cell_length_c 14.3844(18)
_cell_measurement_reflns_used 1243
_cell_measurement_temperature 293(2)
_cell_measurement_theta_max 25.901
_cell_measurement_theta_min 2.591
_cell_volume 1900.5(4)
_computing_cell_refinement 'SAINT-Plus (Bruker, 2001)'
_computing_data_collection 'APEX2 (Bruker, 2004)'
_computing_data_reduction SAINT-Plus
_computing_molecular_graphics 'SHELXTL (Sheldrick, 2008)'
_computing_publication_material SHELXTL
_computing_structure_refinement 'SHELXL-97 (Sheldrick, 2008)'
_computing_structure_solution 'SHELXS-97 (Sheldrick, 2008)'
_diffrn_ambient_temperature 293(2)
_diffrn_measured_fraction_theta_full 0.989
_diffrn_measured_fraction_theta_max 0.989
_diffrn_measurement_device_type 'Bruker APEX II CCD area-detector'
_diffrn_measurement_method '\f and \w scans'
_diffrn_radiation_monochromator graphite
_diffrn_radiation_source 'fine-focus sealed tube'
_diffrn_radiation_type MoK\a
_diffrn_radiation_wavelength 0.71073
_diffrn_reflns_av_R_equivalents 0.0184
_diffrn_reflns_av_sigmaI/netI 0.0418
_diffrn_reflns_limit_h_max 12
_diffrn_reflns_limit_h_min -12
_diffrn_reflns_limit_k_max 13
_diffrn_reflns_limit_k_min -15
_diffrn_reflns_limit_l_max 17
_diffrn_reflns_limit_l_min -17
_diffrn_reflns_number 9540
_diffrn_reflns_theta_full 25.01
_diffrn_reflns_theta_max 25.01
_diffrn_reflns_theta_min 1.52
_exptl_absorpt_coefficient_mu 3.173
_exptl_absorpt_correction_T_max 0.7020
_exptl_absorpt_correction_T_min 0.6307
_exptl_absorpt_correction_type multi-scan
_exptl_absorpt_process_details sadabs
_exptl_crystal_colour red-brown
_exptl_crystal_density_diffrn 1.708
_exptl_crystal_density_method 'not measured'
_exptl_crystal_description block
_exptl_crystal_F_000 984
_exptl_crystal_size_max 0.16
_exptl_crystal_size_mid 0.15
_exptl_crystal_size_min 0.12
_refine_diff_density_max 0.946
_refine_diff_density_min -0.534
_refine_diff_density_rms 0.080
_refine_ls_extinction_method none
_refine_ls_goodness_of_fit_ref 1.022
_refine_ls_hydrogen_treatment none
_refine_ls_matrix_type full
_refine_ls_number_parameters 483
_refine_ls_number_reflns 6623
_refine_ls_number_restraints 0
_refine_ls_restrained_S_all 1.022
_refine_ls_R_factor_all 0.0566
_refine_ls_R_factor_gt 0.0395
_refine_ls_shift/su_max 0.001
_refine_ls_shift/su_mean 0.000
_refine_ls_structure_factor_coef Fsqd
_refine_ls_weighting_details 'calc w=1/[\s^2^(Fo^2^)+(0.0642P)^2^+0.7492P] where P=(Fo^2^+2Fc^2^)/3'
_refine_ls_weighting_scheme calc
_refine_ls_wR_factor_gt 0.1029
_refine_ls_wR_factor_ref 0.1127
_reflns_number_gt 5095
_reflns_number_total 6623
_reflns_threshold_expression >2sigma(I)
_cod_data_source_file c4nj00743c2.cif
_cod_data_source_block 5
_cod_depositor_comments 'Adding full bibliography for 7054379--7054383.cif.'
_cod_original_sg_symbol_H-M P-1
_cod_database_code 7054383

loop_
_symmetry_equiv_pos_as_xyz
'x, y, z'
'-x, -y, -z'

loop_
_atom_site_label
_atom_site_type_symbol
_atom_site_fract_x
_atom_site_fract_y
_atom_site_fract_z
_atom_site_U_iso_or_equiv
_atom_site_adp_type
_atom_site_occupancy
_atom_site_symmetry_multiplicity
_atom_site_calc_flag
_atom_site_refinement_flags
Fe1 Fe 0.24425(5) 0.30358(4) 0.19455(4) 0.02415(14) Uani 1 1 d .
Cu1 Cu 0.5000 0.0000 0.0000 0.03718(19) Uani 1 2 d S
Cu2 Cu 0.0000 0.5000 0.5000 0.03771(19) Uani 1 2 d S
Br1 Br 0.63535(5) 0.12333(5) 0.49063(4) 0.06464(18) Uani 1 1 d .
Br2 Br 0.78277(4) 0.34407(4) 0.33923(4) 0.05045(15) Uani 1 1 d .
Cl1 Cl 0.00099(14) 0.75225(10) 0.13741(9) 0.0592(3) Uani 1 1 d .
O1 O 0.1933(3) 0.0727(2) 0.4330(2) 0.0531(8) Uani 1 1 d .
O2 O 0.4791(3) 0.5426(2) 0.1508(2) 0.0512(8) Uani 1 1 d .
O3 O -0.0331(8) 0.6530(5) 0.1881(5) 0.163(3) Uani 1 1 d .
O4 O -0.0099(8) 0.7670(6) 0.0472(4) 0.177(3) Uani 1 1 d .
O5 O 0.1339(6) 0.7585(5) 0.1301(6) 0.156(3) Uani 1 1 d .
O6 O -0.0700(5) 0.8241(4) 0.1945(4) 0.1168(18) Uani 1 1 d .
O7 O 0.5405(6) 0.7200(3) 0.1984(4) 0.115(2) Uani 1 1 d .
H7 H 0.5588 0.6956 0.1476 0.173 Uiso 1 1 calc R
N1 N 0.4375(4) 0.1805(3) 0.0447(3) 0.0457(9) Uani 1 1 d .
N2 N 0.0466(3) 0.4237(3) 0.3449(3) 0.0407(8) Uani 1 1 d .
N3 N 0.2772(3) 0.2110(2) 0.3035(2) 0.0257(7) Uani 1 1 d .
N4 N 0.3823(3) 0.3800(2) 0.1998(2) 0.0279(7) Uani 1 1 d .
N5 N 0.2428(3) 0.4233(2) 0.0833(2) 0.0297(7) Uani 1 1 d .
N6 N 0.1009(3) 0.2018(2) 0.2225(2) 0.0289(7) Uani 1 1 d .
N7 N 0.3121(3) -0.0462(3) 0.0556(3) 0.0409(8) Uani 1 1 d .
H7A H 0.3118 -0.1148 0.0534 0.049 Uiso 1 1 calc R
N8 N 0.5404(4) -0.0539(3) 0.1288(2) 0.0412(8) Uani 1 1 d .
H8 H 0.5542 -0.1233 0.1318 0.049 Uiso 1 1 calc R
N9 N 0.0423(3) 0.3654(3) 0.5811(2) 0.0380(8) Uani 1 1 d .
H9 H 0.0358 0.3789 0.6421 0.046 Uiso 1 1 calc R
N10 N 0.1804(3) 0.5579(3) 0.4601(2) 0.0381(8) Uani 1 1 d .
H10 H 0.1836 0.5838 0.5133 0.046 Uiso 1 1 calc R
C1 C 0.3642(4) 0.2267(3) 0.0964(3) 0.0294(8) Uani 1 1 d .
C2 C 0.1150(3) 0.3817(3) 0.2860(3) 0.0273(8) Uani 1 1 d .
C3 C 0.3887(3) 0.2351(3) 0.3244(3) 0.0282(8) Uani 1 1 d .
C4 C 0.4473(3) 0.3298(3) 0.2661(3) 0.0282(8) Uani 1 1 d .
C5 C 0.5602(4) 0.3628(3) 0.2762(3) 0.0329(9) Uani 1 1 d .
H5 H 0.5968 0.4264 0.2399 0.039 Uiso 1 1 calc R
C6 C 0.6182(4) 0.3014(3) 0.3401(3) 0.0359(9) Uani 1 1 d .
C7 C 0.5589(4) 0.2084(3) 0.4000(3) 0.0378(10) Uani 1 1 d .
C8 C 0.4450(4) 0.1758(3) 0.3922(3) 0.0337(9) Uani 1 1 d .
H8A H 0.4057 0.1144 0.4321 0.040 Uiso 1 1 calc R
C9 C 0.4025(4) 0.4790(3) 0.1473(3) 0.0342(9) Uani 1 1 d .
C10 C 0.3203(4) 0.5020(3) 0.0802(3) 0.0327(9) Uani 1 1 d .
C11 C 0.3233(4) 0.5968(3) 0.0176(3) 0.0427(10) Uani 1 1 d .
H11 H 0.3752 0.6501 0.0182 0.051 Uiso 1 1 calc R
C12 C 0.2485(5) 0.6122(4) -0.0462(3) 0.0506(12) Uani 1 1 d .
H12 H 0.2471 0.6763 -0.0875 0.061 Uiso 1 1 calc R
C13 C 0.1768(5) 0.5311(4) -0.0471(3) 0.0548(13) Uani 1 1 d .
H13 H 0.1289 0.5385 -0.0916 0.066 Uiso 1 1 calc R
C14 C 0.1753(4) 0.4369(4) 0.0187(3) 0.0431(10) Uani 1 1 d .
H14 H 0.1259 0.3823 0.0175 0.052 Uiso 1 1 calc R
C15 C 0.1912(4) 0.1346(3) 0.3571(3) 0.0319(9) Uani 1 1 d .
C16 C 0.0883(4) 0.1309(3) 0.3078(3) 0.0309(9) Uani 1 1 d .
C17 C -0.0077(4) 0.0559(3) 0.3451(3) 0.0414(10) Uani 1 1 d .
H17 H -0.0154 0.0100 0.4050 0.050 Uiso 1 1 calc R
C18 C -0.0923(4) 0.0503(4) 0.2918(4) 0.0512(12) Uani 1 1 d .
H18 H -0.1583 0.0008 0.3152 0.061 Uiso 1 1 calc R
C19 C -0.0766(5) 0.1194(4) 0.2032(4) 0.0538(12) Uani 1 1 d .
H19 H -0.1303 0.1155 0.1647 0.065 Uiso 1 1 calc R
C20 C 0.0189(4) 0.1947(3) 0.1713(3) 0.0408(10) Uani 1 1 d .
H20 H 0.0264 0.2422 0.1122 0.049 Uiso 1 1 calc R
C21 C 0.6653(5) -0.0100(4) 0.1198(4) 0.0557(13) Uani 1 1 d .
H21A H 0.7030 -0.0518 0.1679 0.067 Uiso 1 1 calc R
H21B H 0.6528 0.0600 0.1329 0.067 Uiso 1 1 calc R
C22 C 0.4372(5) -0.0431(4) 0.2235(3) 0.0539(13) Uani 1 1 d .
H22A H 0.4230 0.0299 0.2262 0.065 Uiso 1 1 calc R
H22B H 0.4664 -0.0760 0.2797 0.065 Uiso 1 1 calc R
C23 C 0.3106(5) -0.0917(4) 0.2323(3) 0.0593(14) Uani 1 1 d .
H23A H 0.2522 -0.0943 0.2998 0.071 Uiso 1 1 calc R
H23B H 0.3279 -0.1626 0.2223 0.071 Uiso 1 1 calc R
C24 C 0.2421(5) -0.0363(4) 0.1599(3) 0.0531(13) Uani 1 1 d .
H24A H 0.1550 -0.0646 0.1792 0.064 Uiso 1 1 calc R
H24B H 0.2336 0.0366 0.1639 0.064 Uiso 1 1 calc R
C25 C 0.2452(4) 0.0090(4) -0.0152(4) 0.0550(12) Uani 1 1 d .
H25A H 0.2246 0.0794 -0.0047 0.066 Uiso 1 1 calc R
H25B H 0.1644 -0.0261 -0.0048 0.066 Uiso 1 1 calc R
C26 C -0.0637(5) 0.2920(3) 0.5978(4) 0.0505(12) Uani 1 1 d .
H26A H -0.0644 0.2354 0.6529 0.061 Uiso 1 1 calc R
H26B H -0.0508 0.2632 0.5384 0.061 Uiso 1 1 calc R
C27 C 0.1729(4) 0.3196(4) 0.5439(3) 0.0496(12) Uani 1 1 d .
H27A H 0.1809 0.2972 0.4820 0.060 Uiso 1 1 calc R
H27B H 0.1825 0.2590 0.5923 0.060 Uiso 1 1 calc R
C28 C 0.2812(5) 0.3966(4) 0.5255(4) 0.0551(13) Uani 1 1 d .
H28A H 0.2668 0.4240 0.5858 0.066 Uiso 1 1 calc R
H28B H 0.3636 0.3595 0.5135 0.066 Uiso 1 1 calc R
C29 C 0.2927(4) 0.4864(4) 0.4394(3) 0.0494(12) Uani 1 1 d .
H29A H 0.3723 0.5242 0.4262 0.059 Uiso 1 1 calc R
H29B H 0.2982 0.4600 0.3799 0.059 Uiso 1 1 calc R
C30 C 0.1912(5) 0.6493(4) 0.3787(4) 0.0537(12) Uani 1 1 d .
H30A H 0.2088 0.6271 0.3153 0.064 Uiso 1 1 calc R
H30B H 0.2621 0.6935 0.3738 0.064 Uiso 1 1 calc R
C31 C 0.6197(8) 0.6835(6) 0.2482(7) 0.120(3) Uani 1 1 d .
H31A H 0.6254 0.7311 0.2891 0.180 Uiso 1 1 calc R
H31B H 0.7045 0.6744 0.2025 0.180 Uiso 1 1 calc R
H31C H 0.5880 0.6178 0.2899 0.180 Uiso 1 1 calc R

loop_
_atom_site_aniso_label
_atom_site_aniso_U_11
_atom_site_aniso_U_22
_atom_site_aniso_U_33
_atom_site_aniso_U_23
_atom_site_aniso_U_13
_atom_site_aniso_U_12
Fe1 0.0239(3) 0.0257(3) 0.0221(3) -0.0061(2) -0.0053(2) 0.0000(2)
Cu1 0.0335(4) 0.0467(4) 0.0269(4) -0.0048(3) -0.0038(3) -0.0041(3)
Cu2 0.0318(4) 0.0331(4) 0.0376(4) 0.0001(3) -0.0009(3) 0.0019(3)
Br1 0.0554(3) 0.0879(4) 0.0521(3) 0.0090(3) -0.0331(3) 0.0019(3)
Br2 0.0352(2) 0.0716(3) 0.0563(3) -0.0250(2) -0.0223(2) -0.0020(2)
Cl1 0.0709(9) 0.0597(8) 0.0505(7) -0.0138(6) -0.0200(6) -0.0085(7)
O1 0.0533(19) 0.056(2) 0.0422(18) 0.0195(16) -0.0178(15) -0.0194(16)
O2 0.057(2) 0.0316(16) 0.069(2) -0.0019(15) -0.0265(17) -0.0127(15)
O3 0.196(7) 0.099(4) 0.160(6) 0.006(4) -0.023(5) -0.016(4)
O4 0.272(9) 0.200(7) 0.089(4) -0.054(4) -0.095(5) 0.075(6)
O5 0.096(4) 0.142(5) 0.255(8) -0.117(5) -0.041(5) 0.006(4)
O6 0.099(4) 0.135(4) 0.132(4) -0.080(4) -0.028(3) 0.028(3)
O7 0.194(6) 0.052(3) 0.150(5) -0.028(3) -0.124(5) 0.020(3)
N1 0.048(2) 0.041(2) 0.041(2) -0.0161(18) -0.0003(18) 0.0059(18)
N2 0.0380(19) 0.044(2) 0.038(2) -0.0188(17) -0.0018(16) -0.0017(17)
N3 0.0243(16) 0.0256(16) 0.0250(15) -0.0016(13) -0.0061(13) -0.0021(13)
N4 0.0288(17) 0.0264(17) 0.0281(16) -0.0046(13) -0.0087(13) -0.0019(13)
N5 0.0284(17) 0.0317(18) 0.0248(16) -0.0037(13) -0.0038(13) 0.0009(14)
N6 0.0272(16) 0.0303(17) 0.0301(17) -0.0097(14) -0.0072(14) -0.0031(13)
N7 0.040(2) 0.0341(19) 0.043(2) -0.0121(16) -0.0025(16) -0.0018(16)
N8 0.054(2) 0.0330(19) 0.0345(19) -0.0066(15) -0.0099(17) 0.0003(17)
N9 0.050(2) 0.0349(19) 0.0268(17) -0.0050(15) -0.0101(16) 0.0038(16)
N10 0.0393(19) 0.044(2) 0.0288(17) -0.0116(15) -0.0040(15) -0.0024(16)
C1 0.032(2) 0.025(2) 0.0289(19) -0.0035(16) -0.0063(17) -0.0050(17)
C2 0.0271(19) 0.028(2) 0.0288(19) -0.0051(16) -0.0108(16) -0.0022(16)
C3 0.0257(19) 0.032(2) 0.0266(19) -0.0088(16) -0.0059(16) 0.0025(16)
C4 0.0271(19) 0.032(2) 0.0257(19) -0.0124(16) -0.0053(15) 0.0033(16)
C5 0.029(2) 0.035(2) 0.033(2) -0.0102(17) -0.0064(17) -0.0023(17)
C6 0.027(2) 0.050(3) 0.037(2) -0.019(2) -0.0115(17) 0.0024(18)
C7 0.033(2) 0.051(3) 0.031(2) -0.0089(19) -0.0138(18) 0.007(2)
C8 0.034(2) 0.037(2) 0.029(2) -0.0037(17) -0.0099(17) 0.0011(18)
C9 0.034(2) 0.028(2) 0.036(2) -0.0062(17) -0.0061(18) 0.0014(18)
C10 0.035(2) 0.028(2) 0.030(2) -0.0054(17) -0.0043(17) 0.0070(17)
C11 0.045(3) 0.033(2) 0.040(2) -0.0016(19) -0.004(2) 0.004(2)
C12 0.051(3) 0.046(3) 0.037(2) 0.012(2) -0.004(2) 0.012(2)
C13 0.043(3) 0.079(4) 0.036(2) 0.004(2) -0.014(2) 0.011(3)
C14 0.037(2) 0.053(3) 0.037(2) 0.000(2) -0.0129(19) 0.001(2)
C15 0.034(2) 0.032(2) 0.027(2) -0.0047(17) -0.0051(17) -0.0037(17)
C16 0.028(2) 0.036(2) 0.0266(19) -0.0112(17) -0.0021(16) -0.0047(17)
C17 0.038(2) 0.042(3) 0.036(2) -0.0046(19) -0.0006(19) -0.011(2)
C18 0.042(3) 0.051(3) 0.058(3) -0.012(2) -0.008(2) -0.018(2)
C19 0.046(3) 0.066(3) 0.059(3) -0.022(3) -0.021(2) -0.013(2)
C20 0.042(2) 0.042(2) 0.044(2) -0.013(2) -0.017(2) -0.005(2)
C21 0.065(3) 0.055(3) 0.057(3) -0.010(2) -0.031(3) -0.007(3)
C22 0.078(4) 0.047(3) 0.032(2) -0.009(2) -0.009(2) -0.002(3)
C23 0.077(4) 0.041(3) 0.037(3) 0.000(2) 0.011(2) -0.012(3)
C24 0.048(3) 0.039(3) 0.055(3) -0.014(2) 0.012(2) -0.010(2)
C25 0.039(3) 0.057(3) 0.069(3) -0.010(3) -0.018(2) -0.002(2)
C26 0.067(3) 0.036(2) 0.046(3) -0.002(2) -0.016(2) -0.006(2)
C27 0.054(3) 0.049(3) 0.046(3) -0.016(2) -0.015(2) 0.018(2)
C28 0.046(3) 0.066(3) 0.063(3) -0.028(3) -0.025(2) 0.021(2)
C29 0.034(2) 0.066(3) 0.048(3) -0.018(2) -0.008(2) 0.004(2)
C30 0.052(3) 0.051(3) 0.047(3) 0.004(2) -0.006(2) -0.017(2)
C31 0.142(7) 0.079(5) 0.188(9) -0.028(5) -0.117(7) 0.001(5)

loop_
_atom_type_symbol
_atom_type_description
_atom_type_scat_dispersion_real
_atom_type_scat_dispersion_imag
_atom_type_scat_source
C C 0.0033 0.0016 'International Tables Vol C Tables 4.2.6.8 and 6.1.1.4'
H H 0.0000 0.0000 'International Tables Vol C Tables 4.2.6.8 and 6.1.1.4'
N N 0.0061 0.0033 'International Tables Vol C Tables 4.2.6.8 and 6.1.1.4'
O O 0.0106 0.0060 'International Tables Vol C Tables 4.2.6.8 and 6.1.1.4'
Fe Fe 0.3463 0.8444 'International Tables Vol C Tables 4.2.6.8 and 6.1.1.4'
Cu Cu 0.3201 1.2651 'International Tables Vol C Tables 4.2.6.8 and 6.1.1.4'
Cl Cl 0.1484 0.1585 'International Tables Vol C Tables 4.2.6.8 and 6.1.1.4'
Br Br -0.2901 2.4595 'International Tables Vol C Tables 4.2.6.8 and 6.1.1.4'

loop_
_geom_angle_atom_site_label_1
_geom_angle_atom_site_label_2
_geom_angle_atom_site_label_3
_geom_angle
_geom_angle_site_symmetry_1
_geom_angle_site_symmetry_3
N4 Fe1 N3 83.82(13) . .
N4 Fe1 C2 91.07(14) . .
N3 Fe1 C2 91.49(14) . .
N4 Fe1 C1 92.21(14) . .
N3 Fe1 C1 92.03(14) . .
C2 Fe1 C1 175.43(15) . .
N4 Fe1 N6 165.29(13) . .
N3 Fe1 N6 81.72(13) . .
C2 Fe1 N6 86.61(13) . .
C1 Fe1 N6 91.01(14) . .
N4 Fe1 N5 81.91(13) . .
N3 Fe1 N5 165.66(13) . .
C2 Fe1 N5 87.39(13) . .
C1 Fe1 N5 89.92(14) . .
N6 Fe1 N5 112.46(13) . .
N8 Cu1 N8 180.0(3) . 2_655
N8 Cu1 N7 94.65(14) . .
N8 Cu1 N7 85.35(14) 2_655 .
N8 Cu1 N7 85.35(14) . 2_655
N8 Cu1 N7 94.65(14) 2_655 2_655
N7 Cu1 N7 180.0(3) . 2_655
N8 Cu1 N1 92.13(13) . .
N8 Cu1 N1 87.87(13) 2_655 .
N7 Cu1 N1 91.43(13) . .
N7 Cu1 N1 88.57(13) 2_655 .
N10 Cu2 N10 180.00(18) 2_566 .
N10 Cu2 N9 85.72(14) 2_566 .
N10 Cu2 N9 94.28(14) . .
N10 Cu2 N9 94.28(14) 2_566 2_566
N10 Cu2 N9 85.72(14) . 2_566
N9 Cu2 N9 180.00(17) . 2_566
N10 Cu2 N2 86.45(12) 2_566 .
N10 Cu2 N2 93.55(12) . .
N9 Cu2 N2 92.88(12) . .
N9 Cu2 N2 87.12(12) 2_566 .
O4 Cl1 O3 111.3(5) . .
O4 Cl1 O6 113.6(4) . .
O3 Cl1 O6 110.1(4) . .
O4 Cl1 O5 109.3(5) . .
O3 Cl1 O5 103.6(5) . .
O6 Cl1 O5 108.5(3) . .
C31 O7 H7 109.5 . .
C1 N1 Cu1 145.7(3) . .
C2 N2 Cu2 150.5(3) . .
C15 N3 C3 126.1(3) . .
C15 N3 Fe1 119.6(2) . .
C3 N3 Fe1 114.2(2) . .
C9 N4 C4 126.3(3) . .
C9 N4 Fe1 118.9(3) . .
C4 N4 Fe1 114.6(2) . .
C14 N5 C10 118.3(3) . .
C14 N5 Fe1 130.1(3) . .
C10 N5 Fe1 111.5(2) . .
C20 N6 C16 117.5(3) . .
C20 N6 Fe1 130.3(3) . .
C16 N6 Fe1 112.2(2) . .
C24 N7 C25 112.4(4) . .
C24 N7 Cu1 116.8(3) . .
C25 N7 Cu1 106.9(3) . .
C24 N7 H7A 106.7 . .
C25 N7 H7A 106.7 . .
Cu1 N7 H7A 106.7 . .
C21 N8 C22 112.8(4) . .
C21 N8 Cu1 108.0(3) . .
C22 N8 Cu1 117.4(3) . .
C21 N8 H8 105.9 . .
C22 N8 H8 105.9 . .
Cu1 N8 H8 105.9 . .
C27 N9 C26 112.4(3) . .
C27 N9 Cu2 117.9(3) . .
C26 N9 Cu2 106.8(3) . .
C27 N9 H9 106.3 . .
C26 N9 H9 106.3 . .
Cu2 N9 H9 106.3 . .
C29 N10 C30 113.2(3) . .
C29 N10 Cu2 118.6(3) . .
C30 N10 Cu2 107.8(3) . .
C29 N10 H10 105.3 . .
C30 N10 H10 105.3 . .
Cu2 N10 H10 105.3 . .
N1 C1 Fe1 175.3(4) . .
N2 C2 Fe1 173.7(3) . .
C8 C3 N3 127.1(3) . .
C8 C3 C4 119.6(3) . .
N3 C3 C4 113.2(3) . .
C5 C4 N4 126.5(4) . .
C5 C4 C3 120.1(3) . .
N4 C4 C3 113.5(3) . .
C6 C5 C4 119.9(4) . .
C6 C5 H5 120.1 . .
C4 C5 H5 120.1 . .
C5 C6 C7 120.3(4) . .
C5 C6 Br2 117.5(3) . .
C7 C6 Br2 122.1(3) . .
C8 C7 C6 120.3(4) . .
C8 C7 Br1 118.5(3) . .
C6 C7 Br1 121.2(3) . .
C7 C8 C3 119.8(4) . .
C7 C8 H8A 120.1 . .
C3 C8 H8A 120.1 . .
O2 C9 N4 126.8(4) . .
O2 C9 C10 122.9(4) . .
N4 C9 C10 110.3(3) . .
N5 C10 C11 121.9(4) . .
N5 C10 C9 115.9(3) . .
C11 C10 C9 122.2(4) . .
C10 C11 C12 119.5(4) . .
C10 C11 H11 120.3 . .
C12 C11 H11 120.3 . .
C13 C12 C11 118.5(4) . .
C13 C12 H12 120.8 . .
C11 C12 H12 120.8 . .
C12 C13 C14 119.9(4) . .
C12 C13 H13 120.0 . .
C14 C13 H13 120.0 . .
N5 C14 C13 121.7(4) . .
N5 C14 H14 119.1 . .
C13 C14 H14 119.1 . .
O1 C15 N3 127.9(4) . .
O1 C15 C16 122.1(4) . .
N3 C15 C16 109.9(3) . .
N6 C16 C17 122.8(4) . .
N6 C16 C15 115.7(3) . .
C17 C16 C15 121.4(4) . .
C16 C17 C18 118.9(4) . .
C16 C17 H17 120.5 . .
C18 C17 H17 120.5 . .
C19 C18 C17 118.5(4) . .
C19 C18 H18 120.8 . .
C17 C18 H18 120.8 . .
C18 C19 C20 120.0(4) . .
C18 C19 H19 120.0 . .
C20 C19 H19 120.0 . .
N6 C20 C19 122.3(4) . .
N6 C20 H20 118.9 . .
C19 C20 H20 118.9 . .
N8 C21 C25 108.1(4) . 2_655
N8 C21 H21A 110.1 . .
C25 C21 H21A 110.1 2_655 .
N8 C21 H21B 110.1 . .
C25 C21 H21B 110.1 2_655 .
H21A C21 H21B 108.4 . .
N8 C22 C23 111.8(4) . .
N8 C22 H22A 109.3 . .
C23 C22 H22A 109.3 . .
N8 C22 H22B 109.3 . .
C23 C22 H22B 109.3 . .
H22A C22 H22B 107.9 . .
C22 C23 C24 115.0(4) . .
C22 C23 H23A 108.5 . .
C24 C23 H23A 108.5 . .
C22 C23 H23B 108.5 . .
C24 C23 H23B 108.5 . .
H23A C23 H23B 107.5 . .
N7 C24 C23 112.6(4) . .
N7 C24 H24A 109.1 . .
C23 C24 H24A 109.1 . .
N7 C24 H24B 109.1 . .
C23 C24 H24B 109.1 . .
H24A C24 H24B 107.8 . .
N7 C25 C21 108.2(4) . 2_655
N7 C25 H25A 110.1 . .
C21 C25 H25A 110.1 2_655 .
N7 C25 H25B 110.1 . .
C21 C25 H25B 110.1 2_655 .
H25A C25 H25B 108.4 . .
N9 C26 C30 108.0(4) . 2_566
N9 C26 H26A 110.1 . .
C30 C26 H26A 110.1 2_566 .
N9 C26 H26B 110.1 . .
C30 C26 H26B 110.1 2_566 .
H26A C26 H26B 108.4 . .
N9 C27 C28 111.9(4) . .
N9 C27 H27A 109.2 . .
C28 C27 H27A 109.2 . .
N9 C27 H27B 109.2 . .
C28 C27 H27B 109.2 . .
H27A C27 H27B 107.9 . .
C29 C28 C27 115.2(4) . .
C29 C28 H28A 108.5 . .
C27 C28 H28A 108.5 . .
C29 C28 H28B 108.5 . .
C27 C28 H28B 108.5 . .
H28A C28 H28B 107.5 . .
N10 C29 C28 111.9(4) . .
N10 C29 H29A 109.2 . .
C28 C29 H29A 109.2 . .
N10 C29 H29B 109.2 . .
C28 C29 H29B 109.2 . .
H29A C29 H29B 107.9 . .
N10 C30 C26 108.0(4) . 2_566
N10 C30 H30A 110.1 . .
C26 C30 H30A 110.1 2_566 .
N10 C30 H30B 110.1 . .
C26 C30 H30B 110.1 2_566 .
H30A C30 H30B 108.4 . .
O7 C31 H31A 109.5 . .
O7 C31 H31B 109.5 . .
H31A C31 H31B 109.5 . .
O7 C31 H31C 109.5 . .
H31A C31 H31C 109.5 . .
H31B C31 H31C 109.5 . .

loop_
_geom_bond_atom_site_label_1
_geom_bond_atom_site_label_2
_geom_bond_distance
_geom_bond_site_symmetry_2
Fe1 N4 1.884(3) .
Fe1 N3 1.894(3) .
Fe1 C2 1.982(4) .
Fe1 C1 1.985(4) .
Fe1 N6 2.005(3) .
Fe1 N5 2.007(3) .
Cu1 N8 2.016(3) .
Cu1 N8 2.016(3) 2_655
Cu1 N7 2.018(3) .
Cu1 N7 2.018(3) 2_655
Cu1 N1 2.578(3) .
Cu2 N10 2.006(3) 2_566
Cu2 N10 2.006(3) .
Cu2 N9 2.025(3) .
Cu2 N9 2.025(3) 2_566
Cu2 N2 2.523(3) .
Br1 C7 1.898(4) .
Br2 C6 1.897(4) .
Cl1 O4 1.314(5) .
Cl1 O3 1.370(6) .
Cl1 O6 1.406(5) .
Cl1 O5 1.415(6) .
O1 C15 1.228(4) .
O2 C9 1.235(5) .
O7 C31 1.293(7) .
O7 H7 0.8200 .
N1 C1 1.138(5) .
N2 C2 1.144(5) .
N3 C15 1.350(5) .
N3 C3 1.402(5) .
N4 C9 1.359(5) .
N4 C4 1.396(5) .
N5 C14 1.333(5) .
N5 C10 1.360(5) .
N6 C20 1.340(5) .
N6 C16 1.357(5) .
N7 C24 1.478(5) .
N7 C25 1.479(6) .
N7 H7A 0.9100 .
N8 C21 1.463(6) .
N8 C22 1.487(5) .
N8 H8 0.9100 .
N9 C27 1.477(5) .
N9 C26 1.478(6) .
N9 H9 0.9100 .
N10 C29 1.477(5) .
N10 C30 1.480(5) .
N10 H10 0.9100 .
C3 C8 1.392(5) .
C3 C4 1.414(5) .
C4 C5 1.382(5) .
C5 C6 1.375(5) .
C5 H5 0.9300 .
C6 C7 1.406(6) .
C7 C8 1.376(6) .
C8 H8A 0.9300 .
C9 C10 1.485(6) .
C10 C11 1.378(6) .
C11 C12 1.383(6) .
C11 H11 0.9300 .
C12 C13 1.366(7) .
C12 H12 0.9300 .
C13 C14 1.395(6) .
C13 H13 0.9300 .
C14 H14 0.9300 .
C15 C16 1.505(5) .
C16 C17 1.381(5) .
C17 C18 1.382(6) .
C17 H17 0.9300 .
C18 C19 1.375(7) .
C18 H18 0.9300 .
C19 C20 1.382(6) .
C19 H19 0.9300 .
C20 H20 0.9300 .
C21 C25 1.506(7) 2_655
C21 H21A 0.9700 .
C21 H21B 0.9700 .
C22 C23 1.508(7) .
C22 H22A 0.9700 .
C22 H22B 0.9700 .
C23 C24 1.509(7) .
C23 H23A 0.9700 .
C23 H23B 0.9700 .
C24 H24A 0.9700 .
C24 H24B 0.9700 .
C25 C21 1.506(7) 2_655
C25 H25A 0.9700 .
C25 H25B 0.9700 .
C26 C30 1.511(7) 2_566
C26 H26A 0.9700 .
C26 H26B 0.9700 .
C27 C28 1.523(7) .
C27 H27A 0.9700 .
C27 H27B 0.9700 .
C28 C29 1.507(7) .
C28 H28A 0.9700 .
C28 H28B 0.9700 .
C29 H29A 0.9700 .
C29 H29B 0.9700 .
C30 C26 1.511(7) 2_566
C30 H30A 0.9700 .
C30 H30B 0.9700 .
C31 H31A 0.9600 .
C31 H31B 0.9600 .
C31 H31C 0.9600 .
